data_4507736
loop_
_publ_author_name
'Yang, J\"u-Hua'
'Wu, Xin-Yi'
'He, Run-Tian'
'Ren, Zhi-Gang'
'Li, Hong-Xi'
'Wang, Hui-Fang'
'Lang, Jian-Ping'

_publ_section_title
;
 Degradation versus Expansion of the AgX Frameworks: Formation of
 Oligomeric and Polymeric Silver Complexes from Reactions of Bulk AgX
 withN,N-Bis(diphenylphosphanylmethyl)-2-aminopyridine
;
_journal_issue 5
_journal_name_full 'Crystal Growth &amp; Design'
_journal_page_first 2124
_journal_paper_doi 10.1021/cg4002048
_journal_volume 13
_journal_year 2013
_chemical_formula_moiety 'C64 H56 Ag2 N6 P4 S2'
_chemical_formula_sum 'C64 H56 Ag2 N6 P4 S2'
_chemical_formula_weight 1312.89
_chemical_name_systematic
;
 ? 
;
_space_group_IT_number 61
_symmetry_cell_setting orthorhombic
_symmetry_space_group_name_Hall '-P 2ac 2ab'
_symmetry_space_group_name_H-M 'P b c a'
_atom_sites_solution_hydrogens geom
_atom_sites_solution_primary direct
_atom_sites_solution_secondary difmap
_cell_angle_alpha 90.00
_cell_angle_beta 90.00
_cell_angle_gamma 90.00
_cell_formula_units_Z 8
_cell_length_a 13.815(3)
_cell_length_b 20.767(4)
_cell_length_c 41.214(8)
_cell_measurement_reflns_used 25666
_cell_measurement_temperature 223(2)
_cell_measurement_theta_max 27.4778
_cell_measurement_theta_min 3.0404
_cell_volume 11824(4)
_computing_cell_refinement 'CrystalClear, Ver. 1.30 (Rigaku/MSC, 2001)'
_computing_data_collection 'CrystalClear, Ver. 1.30 (Rigaku/MSC, 2001)'
_computing_data_reduction 'CrystalStructure, Ver. 3.60 (Rigaku/MSC,2004)'
_computing_molecular_graphics 'SHELXS-97 (Sheldrick, 1990)'
_computing_structure_refinement 'SHELXL-97 (Sheldrick, 1997)'
_computing_structure_solution 'SHELXS-97 (Sheldrick, 1990)'
_diffrn_ambient_temperature 223(2)
_diffrn_measured_fraction_theta_full 0.924
_diffrn_measured_fraction_theta_max 0.924
_diffrn_measurement_device_type 'Rigaku Mercury'
_diffrn_measurement_method /w
_diffrn_radiation_monochromator graphite
_diffrn_radiation_source 'fine-focus sealed tube'
_diffrn_radiation_type MoK\a
_diffrn_radiation_wavelength 0.71073
_diffrn_reflns_av_R_equivalents 0.0416
_diffrn_reflns_av_sigmaI/netI 0.1533
_diffrn_reflns_limit_h_max 12
_diffrn_reflns_limit_h_min -17
_diffrn_reflns_limit_k_max 26
_diffrn_reflns_limit_k_min -21
_diffrn_reflns_limit_l_max 53
_diffrn_reflns_limit_l_min -37
_diffrn_reflns_number 33290
_diffrn_reflns_theta_full 27.48
_diffrn_reflns_theta_max 27.48
_diffrn_reflns_theta_min 3.04
_diffrn_standards_decay_% 0
_diffrn_standards_interval_count 0
_diffrn_standards_interval_time 0
_diffrn_standards_number 0
_exptl_absorpt_coefficient_mu 0.887
_exptl_absorpt_correction_T_max 0.7767
_exptl_absorpt_correction_T_min 0.7180
_exptl_absorpt_correction_type multi-scan
_exptl_absorpt_process_details 'Jacobson, R. (1998) Private communication to Rigaku Company, Tokyo, Japan.'
_exptl_crystal_colour Colorless
_exptl_crystal_density_diffrn 1.475
_exptl_crystal_density_method 'not measured'
_exptl_crystal_description Block
_exptl_crystal_F_000 5344
_exptl_crystal_size_max 0.40
_exptl_crystal_size_mid 0.40
_exptl_crystal_size_min 0.30
_refine_diff_density_max 0.608
_refine_diff_density_min -0.793
_refine_diff_density_rms 0.096
_refine_ls_extinction_method none
_refine_ls_goodness_of_fit_ref 1.191
_refine_ls_hydrogen_treatment mixed
_refine_ls_matrix_type full
_refine_ls_number_parameters 703
_refine_ls_number_reflns 12515
_refine_ls_number_restraints 0
_refine_ls_restrained_S_all 1.191
_refine_ls_R_factor_all 0.0833
_refine_ls_R_factor_gt 0.0665
_refine_ls_shift/su_max 0.001
_refine_ls_shift/su_mean 0.000
_refine_ls_structure_factor_coef Fsqd
_refine_ls_weighting_details 'calc w=1/[\s^2^(Fo^2^)+(0.0443P)^2^+16.9942P] where P=(Fo^2^+2Fc^2^)/3'
_refine_ls_weighting_scheme calc
_refine_ls_wR_factor_gt 0.1368
_refine_ls_wR_factor_ref 0.1459
_reflns_number_gt 10434
_reflns_number_total 12515
_reflns_threshold_expression >2sigma(I)
_cod_data_source_file cg4002048_si_002.cif
_cod_data_source_block 5
_cod_database_code 4507736

loop_
_symmetry_equiv_pos_as_xyz
'x, y, z'
'-x+1/2, -y, z+1/2'
'-x, y+1/2, -z+1/2'
'x+1/2, -y+1/2, -z'
'-x, -y, -z'
'x-1/2, y, -z-1/2'
'x, -y-1/2, z-1/2'
'-x-1/2, y-1/2, z'

loop_
_atom_site_label
_atom_site_type_symbol
_atom_site_fract_x
_atom_site_fract_y
_atom_site_fract_z
_atom_site_U_iso_or_equiv
_atom_site_adp_type
_atom_site_occupancy
_atom_site_symmetry_multiplicity
_atom_site_calc_flag
_atom_site_refinement_flags
Ag1 Ag 0.64224(3) 0.419068(18) 0.735326(10) 0.03677(11) Uani 1 1 d .
Ag2 Ag 0.40634(3) 0.243445(18) 0.491052(10) 0.03700(11) Uani 1 1 d .
P1 P 0.72453(9) 0.43254(6) 0.78747(3) 0.0310(3) Uani 1 1 d .
P2 P 1.06600(9) 0.32476(6) 0.78863(3) 0.0336(3) Uani 1 1 d .
P3 P 0.80568(9) 0.16017(6) 0.50582(3) 0.0335(3) Uani 1 1 d .
P4 P 0.50486(9) 0.21454(6) 0.44388(3) 0.0306(3) Uani 1 1 d .
S1 S 0.61149(13) 0.52707(7) 0.70857(5) 0.0626(5) Uani 1 1 d .
S2 S 0.45577(10) 0.17436(8) 0.53906(4) 0.0498(4) Uani 1 1 d .
N1 N 0.8564(4) 0.4367(3) 0.71582(15) 0.0699(17) Uani 1 1 d .
N2 N 0.8988(3) 0.3853(2) 0.76589(11) 0.0385(10) Uani 1 1 d .
N3 N 0.4958(4) 0.5006(3) 0.65408(14) 0.0586(14) Uani 1 1 d .
N4 N 0.6679(3) 0.24360(18) 0.48131(10) 0.0338(9) Uani 1 1 d .
N5 N 0.2928(4) 0.1645(3) 0.57948(13) 0.0618(15) Uani 1 1 d .
N6 N 0.7259(3) 0.3103(2) 0.52128(11) 0.0412(10) Uani 1 1 d .
C1 C 0.8989(4) 0.3842(3) 0.73253(15) 0.0428(13) Uani 1 1 d .
C2 C 0.9387(4) 0.3346(3) 0.71776(18) 0.0566(17) Uani 1 1 d .
H2 H 0.9674 0.3011 0.7297 0.068 Uiso 1 1 calc R
C3 C 0.9372(6) 0.3333(6) 0.6851(3) 0.117(5) Uani 1 1 d .
H3 H 0.9658 0.2982 0.6744 0.140 Uiso 1 1 calc R
C4 C 0.8961(7) 0.3805(8) 0.6668(2) 0.123(5) Uani 1 1 d .
H4 H 0.8949 0.3774 0.6441 0.148 Uiso 1 1 calc R
C5 C 0.8572(5) 0.4315(5) 0.68193(19) 0.089(3) Uani 1 1 d .
H5 H 0.8297 0.4647 0.6694 0.107 Uiso 1 1 calc R
C6 C 0.8587(3) 0.4396(2) 0.78351(13) 0.0345(11) Uani 1 1 d .
H6A H 0.8747 0.4795 0.7721 0.041 Uiso 1 1 calc R
H6B H 0.8879 0.4416 0.8052 0.041 Uiso 1 1 calc R
C7 C 0.9316(3) 0.3297(3) 0.78377(15) 0.0430(13) Uani 1 1 d .
H7A H 0.9090 0.2908 0.7726 0.052 Uiso 1 1 calc R
H7B H 0.9018 0.3303 0.8053 0.052 Uiso 1 1 calc R
C8 C 0.7207(3) 0.3663(2) 0.81653(12) 0.0336(10) Uani 1 1 d .
C9 C 0.6943(4) 0.3059(3) 0.80540(15) 0.0466(13) Uani 1 1 d .
H9 H 0.6673 0.3010 0.7846 0.056 Uiso 1 1 calc R
C10 C 0.7080(5) 0.2523(3) 0.82527(18) 0.0593(17) Uani 1 1 d .
H10 H 0.6902 0.2113 0.8178 0.071 Uiso 1 1 calc R
C11 C 0.7470(4) 0.2590(3) 0.85565(16) 0.0528(15) Uani 1 1 d .
H11 H 0.7579 0.2224 0.8686 0.063 Uiso 1 1 calc R
C12 C 0.7702(4) 0.3188(3) 0.86722(14) 0.0491(14) Uani 1 1 d .
H12 H 0.7945 0.3233 0.8884 0.059 Uiso 1 1 calc R
C13 C 0.7582(4) 0.3729(3) 0.84781(14) 0.0453(13) Uani 1 1 d .
H13 H 0.7751 0.4138 0.8557 0.054 Uiso 1 1 calc R
C14 C 0.6886(3) 0.5033(2) 0.81046(13) 0.0344(10) Uani 1 1 d .
C15 C 0.7488(4) 0.5340(2) 0.83261(14) 0.0404(12) Uani 1 1 d .
H15 H 0.8132 0.5204 0.8352 0.048 Uiso 1 1 calc R
C16 C 0.7131(5) 0.5849(3) 0.85088(15) 0.0508(14) Uani 1 1 d .
H16 H 0.7533 0.6048 0.8663 0.061 Uiso 1 1 calc R
C17 C 0.6201(5) 0.6065(3) 0.84674(17) 0.0584(17) Uani 1 1 d .
H17 H 0.5968 0.6411 0.8592 0.070 Uiso 1 1 calc R
C18 C 0.5608(4) 0.5772(3) 0.82407(17) 0.0573(16) Uani 1 1 d .
H18 H 0.4969 0.5918 0.8212 0.069 Uiso 1 1 calc R
C19 C 0.5957(4) 0.5262(3) 0.80560(15) 0.0451(13) Uani 1 1 d .
H19 H 0.5561 0.5071 0.7898 0.054 Uiso 1 1 calc R
C20 C 1.1056(4) 0.2463(2) 0.77353(13) 0.0380(11) Uani 1 1 d .
C21 C 1.2033(4) 0.2316(3) 0.77929(18) 0.0553(16) Uani 1 1 d .
H21 H 1.2423 0.2607 0.7908 0.066 Uiso 1 1 calc R
C22 C 1.2425(5) 0.1745(3) 0.7681(2) 0.072(2) Uani 1 1 d .
H22 H 1.3080 0.1651 0.7721 0.087 Uiso 1 1 calc R
C23 C 1.1858(6) 0.1309(3) 0.7509(2) 0.073(2) Uani 1 1 d .
H23 H 1.2124 0.0919 0.7435 0.087 Uiso 1 1 calc R
C24 C 1.0904(6) 0.1454(4) 0.7450(2) 0.083(3) Uani 1 1 d .
H24 H 1.0515 0.1164 0.7333 0.100 Uiso 1 1 calc R
C25 C 1.0516(5) 0.2029(3) 0.7563(2) 0.0644(19) Uani 1 1 d .
H25 H 0.9863 0.2122 0.7521 0.077 Uiso 1 1 calc R
C26 C 1.0787(3) 0.3131(2) 0.83241(13) 0.0366(11) Uani 1 1 d .
C27 C 1.1267(4) 0.3584(3) 0.85056(16) 0.0485(14) Uani 1 1 d .
H27 H 1.1536 0.3949 0.8405 0.058 Uiso 1 1 calc R
C28 C 1.1354(5) 0.3498(3) 0.88407(17) 0.0605(17) Uani 1 1 d .
H28 H 1.1694 0.3804 0.8964 0.073 Uiso 1 1 calc R
C29 C 1.0956(4) 0.2977(3) 0.89909(16) 0.0574(16) Uani 1 1 d .
H29 H 1.1009 0.2927 0.9217 0.069 Uiso 1 1 calc R
C30 C 1.0472(5) 0.2525(3) 0.88072(17) 0.0643(18) Uani 1 1 d .
H30 H 1.0198 0.2162 0.8908 0.077 Uiso 1 1 calc R
C31 C 1.0390(5) 0.2602(3) 0.84763(15) 0.0591(17) Uani 1 1 d .
H31 H 1.0061 0.2291 0.8353 0.071 Uiso 1 1 calc R
C32 C 0.5445(4) 0.5107(3) 0.67635(17) 0.0484(14) Uani 1 1 d .
C33 C 0.6737(3) 0.3046(2) 0.49386(12) 0.0328(10) Uani 1 1 d .
C34 C 0.6278(4) 0.3574(2) 0.48016(15) 0.0426(13) Uani 1 1 d .
H34 H 0.5929 0.3527 0.4607 0.051 Uiso 1 1 calc R
C35 C 0.6332(4) 0.4161(3) 0.49486(18) 0.0559(16) Uani 1 1 d .
H35 H 0.6009 0.4518 0.4860 0.067 Uiso 1 1 calc R
C36 C 0.6873(4) 0.4226(3) 0.52319(17) 0.0529(15) Uani 1 1 d .
H36 H 0.6927 0.4626 0.5337 0.063 Uiso 1 1 calc R
C37 C 0.7320(4) 0.3691(3) 0.53518(15) 0.0481(14) Uani 1 1 d .
H37 H 0.7692 0.3733 0.5542 0.058 Uiso 1 1 calc R
C38 C 0.6794(3) 0.1886(2) 0.50268(13) 0.0338(10) Uani 1 1 d .
H38A H 0.6388 0.1533 0.4947 0.041 Uiso 1 1 calc R
H38B H 0.6562 0.2003 0.5244 0.041 Uiso 1 1 calc R
C39 C 0.6375(3) 0.2326(2) 0.44831(12) 0.0349(11) Uani 1 1 d .
H39A H 0.6746 0.1965 0.4394 0.042 Uiso 1 1 calc R
H39B H 0.6529 0.2709 0.4354 0.042 Uiso 1 1 calc R
C40 C 0.8011(3) 0.1084(2) 0.54159(12) 0.0333(10) Uani 1 1 d .
C41 C 0.7173(4) 0.0912(3) 0.55792(17) 0.0561(16) Uani 1 1 d .
H41 H 0.6569 0.1038 0.5496 0.067 Uiso 1 1 calc R
C42 C 0.7210(5) 0.0556(3) 0.58630(18) 0.0658(19) Uani 1 1 d .
H42 H 0.6634 0.0446 0.5971 0.079 Uiso 1 1 calc R
C43 C 0.8087(5) 0.0364(3) 0.59880(17) 0.0571(16) Uani 1 1 d .
H43 H 0.8114 0.0123 0.6181 0.069 Uiso 1 1 calc R
C44 C 0.8915(4) 0.0525(3) 0.58290(17) 0.0549(16) Uani 1 1 d .
H44 H 0.9516 0.0396 0.5913 0.066 Uiso 1 1 calc R
C45 C 0.8881(4) 0.0876(3) 0.55458(15) 0.0461(13) Uani 1 1 d .
H45 H 0.9462 0.0977 0.5438 0.055 Uiso 1 1 calc R
C46 C 0.8204(3) 0.1059(2) 0.47161(13) 0.0349(11) Uani 1 1 d .
C47 C 0.7583(4) 0.0542(3) 0.46554(16) 0.0506(14) Uani 1 1 d .
H47 H 0.7054 0.0468 0.4794 0.061 Uiso 1 1 calc R
C48 C 0.7736(5) 0.0139(3) 0.43952(18) 0.0619(18) Uani 1 1 d .
H48 H 0.7321 -0.0214 0.4362 0.074 Uiso 1 1 calc R
C49 C 0.8497(5) 0.0247(3) 0.41800(16) 0.0596(17) Uani 1 1 d .
H49 H 0.8597 -0.0024 0.4001 0.072 Uiso 1 1 calc R
C50 C 0.9097(5) 0.0760(4) 0.42372(17) 0.0650(18) Uani 1 1 d .
H50 H 0.9611 0.0841 0.4093 0.078 Uiso 1 1 calc R
C51 C 0.8966(4) 0.1161(3) 0.45010(16) 0.0537(15) Uani 1 1 d .
H51 H 0.9394 0.1506 0.4535 0.064 Uiso 1 1 calc R
C52 C 0.4654(4) 0.2565(2) 0.40727(12) 0.0341(10) Uani 1 1 d .
C53 C 0.3677(4) 0.2540(3) 0.39993(16) 0.0557(16) Uani 1 1 d .
H53 H 0.3263 0.2288 0.4128 0.067 Uiso 1 1 calc R
C54 C 0.3298(5) 0.2879(4) 0.37395(19) 0.070(2) Uani 1 1 d .
H54 H 0.2631 0.2862 0.3696 0.084 Uiso 1 1 calc R
C55 C 0.3903(5) 0.3243(3) 0.35446(17) 0.0616(17) Uani 1 1 d .
H55 H 0.3655 0.3466 0.3364 0.074 Uiso 1 1 calc R
C56 C 0.4856(5) 0.3273(3) 0.36176(17) 0.0631(18) Uani 1 1 d .
H56 H 0.5266 0.3530 0.3490 0.076 Uiso 1 1 calc R
C57 C 0.5243(4) 0.2935(3) 0.38759(15) 0.0501(14) Uani 1 1 d .
H57 H 0.5911 0.2957 0.3918 0.060 Uiso 1 1 calc R
C58 C 0.5083(3) 0.1296(2) 0.43281(13) 0.0337(10) Uani 1 1 d .
C59 C 0.5445(4) 0.1091(3) 0.40283(14) 0.0441(12) Uani 1 1 d .
H59 H 0.5627 0.1397 0.3872 0.053 Uiso 1 1 calc R
C60 C 0.5537(4) 0.0441(3) 0.39605(16) 0.0513(15) Uani 1 1 d .
H60 H 0.5772 0.0307 0.3757 0.062 Uiso 1 1 calc R
C61 C 0.5287(4) -0.0010(3) 0.41894(19) 0.0575(17) Uani 1 1 d .
H61 H 0.5359 -0.0451 0.4144 0.069 Uiso 1 1 calc R
C62 C 0.4924(4) 0.0188(3) 0.44891(17) 0.0548(16) Uani 1 1 d .
H62 H 0.4748 -0.0120 0.4646 0.066 Uiso 1 1 calc R
C63 C 0.4823(4) 0.0831(3) 0.45556(15) 0.0446(13) Uani 1 1 d .
H63 H 0.4576 0.0960 0.4758 0.053 Uiso 1 1 calc R
C64 C 0.3591(4) 0.1696(2) 0.56280(13) 0.0406(12) Uani 1 1 d .

loop_
_atom_site_aniso_label
_atom_site_aniso_U_11
_atom_site_aniso_U_22
_atom_site_aniso_U_33
_atom_site_aniso_U_23
_atom_site_aniso_U_13
_atom_site_aniso_U_12
Ag1 0.0383(2) 0.03365(19) 0.0383(2) -0.00267(17) -0.00798(16) -0.00085(15)
Ag2 0.0357(2) 0.0378(2) 0.0375(2) 0.00215(18) 0.00538(15) 0.00545(15)
P1 0.0322(6) 0.0304(6) 0.0303(6) -0.0034(5) -0.0015(5) -0.0007(5)
P2 0.0326(6) 0.0301(6) 0.0381(7) 0.0022(5) 0.0047(5) 0.0002(5)
P3 0.0300(6) 0.0317(6) 0.0388(7) 0.0001(6) -0.0034(5) -0.0012(5)
P4 0.0302(6) 0.0304(6) 0.0312(6) -0.0012(5) 0.0007(5) 0.0010(5)
S1 0.0746(11) 0.0345(7) 0.0786(13) 0.0062(8) -0.0294(9) -0.0047(7)
S2 0.0453(8) 0.0611(9) 0.0431(8) 0.0122(7) 0.0049(6) 0.0134(7)
N1 0.057(3) 0.100(5) 0.052(4) 0.018(3) -0.006(3) -0.012(3)
N2 0.036(2) 0.044(2) 0.036(2) 0.000(2) 0.0026(18) 0.0067(18)
N3 0.052(3) 0.078(4) 0.047(3) 0.019(3) 0.001(2) -0.004(3)
N4 0.040(2) 0.0238(18) 0.038(2) 0.0002(18) -0.0093(18) 0.0013(16)
N5 0.060(3) 0.078(4) 0.047(3) 0.018(3) 0.006(3) 0.016(3)
N6 0.044(2) 0.042(2) 0.038(2) -0.007(2) -0.0024(19) -0.0021(19)
C1 0.029(3) 0.055(3) 0.044(3) -0.003(3) 0.005(2) -0.008(2)
C2 0.035(3) 0.064(4) 0.070(5) -0.026(4) 0.007(3) 0.004(3)
C3 0.048(5) 0.162(11) 0.140(11) -0.101(9) 0.020(5) -0.007(5)
C4 0.057(5) 0.268(17) 0.044(5) -0.051(8) 0.018(4) -0.030(7)
C5 0.058(5) 0.163(9) 0.048(4) 0.032(5) -0.008(3) -0.028(5)
C6 0.032(3) 0.035(2) 0.036(3) 0.000(2) 0.000(2) -0.0029(19)
C7 0.028(3) 0.045(3) 0.056(4) 0.012(3) 0.006(2) 0.003(2)
C8 0.033(3) 0.033(2) 0.035(3) 0.004(2) 0.006(2) 0.0003(19)
C9 0.050(3) 0.039(3) 0.051(4) 0.000(3) -0.006(3) -0.008(2)
C10 0.072(4) 0.029(3) 0.077(5) 0.003(3) -0.006(3) -0.009(3)
C11 0.055(4) 0.045(3) 0.058(4) 0.012(3) 0.008(3) 0.004(3)
C12 0.064(4) 0.050(3) 0.033(3) 0.008(3) 0.006(3) 0.007(3)
C13 0.062(4) 0.036(3) 0.038(3) -0.001(2) 0.002(3) 0.001(2)
C14 0.037(3) 0.031(2) 0.035(3) -0.002(2) 0.000(2) -0.0007(19)
C15 0.044(3) 0.033(2) 0.044(3) 0.000(2) -0.004(2) 0.001(2)
C16 0.074(4) 0.033(3) 0.045(3) -0.012(3) -0.003(3) -0.001(3)
C17 0.070(4) 0.039(3) 0.067(5) -0.010(3) 0.007(3) 0.020(3)
C18 0.051(4) 0.054(4) 0.067(4) -0.004(3) -0.005(3) 0.022(3)
C19 0.041(3) 0.044(3) 0.050(4) -0.008(3) -0.001(2) 0.008(2)
C20 0.045(3) 0.034(2) 0.035(3) 0.002(2) 0.004(2) 0.003(2)
C21 0.049(3) 0.046(3) 0.072(5) -0.004(3) -0.008(3) 0.010(3)
C22 0.072(5) 0.058(4) 0.087(6) -0.007(4) -0.007(4) 0.032(4)
C23 0.089(5) 0.039(3) 0.091(6) -0.013(4) 0.002(4) 0.015(3)
C24 0.075(5) 0.062(4) 0.112(8) -0.036(5) -0.005(4) -0.003(4)
C25 0.046(4) 0.046(3) 0.101(6) -0.016(4) -0.008(3) -0.005(3)
C26 0.036(3) 0.037(3) 0.036(3) 0.000(2) 0.004(2) 0.001(2)
C27 0.053(3) 0.042(3) 0.050(4) 0.004(3) -0.007(3) -0.007(2)
C28 0.073(4) 0.055(4) 0.053(4) -0.003(3) -0.014(3) -0.009(3)
C29 0.063(4) 0.072(4) 0.037(3) 0.003(3) -0.003(3) 0.006(3)
C30 0.075(5) 0.070(4) 0.047(4) 0.015(4) 0.003(3) -0.020(4)
C31 0.076(4) 0.063(4) 0.039(3) 0.008(3) -0.004(3) -0.034(3)
C32 0.035(3) 0.046(3) 0.064(4) 0.021(3) 0.008(3) -0.003(2)
C33 0.029(2) 0.033(2) 0.036(3) -0.003(2) -0.001(2) 0.0007(19)
C34 0.036(3) 0.038(3) 0.054(4) 0.000(3) -0.006(2) 0.005(2)
C35 0.057(4) 0.034(3) 0.076(5) 0.003(3) 0.007(3) 0.010(3)
C36 0.060(4) 0.037(3) 0.061(4) -0.012(3) 0.006(3) 0.002(3)
C37 0.049(3) 0.051(3) 0.044(3) -0.018(3) 0.000(3) -0.010(3)
C38 0.031(2) 0.032(2) 0.039(3) 0.002(2) -0.005(2) 0.0012(19)
C39 0.032(3) 0.038(3) 0.035(3) -0.007(2) -0.001(2) 0.0005(19)
C40 0.031(2) 0.031(2) 0.038(3) 0.000(2) -0.004(2) -0.0045(19)
C41 0.042(3) 0.061(4) 0.065(4) 0.021(3) -0.008(3) -0.003(3)
C42 0.047(4) 0.081(5) 0.069(5) 0.031(4) 0.002(3) -0.007(3)
C43 0.069(4) 0.050(3) 0.053(4) 0.015(3) -0.010(3) -0.006(3)
C44 0.051(4) 0.048(3) 0.066(4) 0.008(3) -0.023(3) 0.005(3)
C45 0.039(3) 0.045(3) 0.055(4) 0.010(3) -0.005(3) -0.002(2)
C46 0.032(3) 0.036(2) 0.037(3) -0.004(2) -0.006(2) 0.004(2)
C47 0.046(3) 0.043(3) 0.063(4) -0.012(3) 0.003(3) 0.002(2)
C48 0.055(4) 0.055(4) 0.075(5) -0.020(4) -0.016(3) 0.004(3)
C49 0.071(4) 0.063(4) 0.044(4) -0.018(3) -0.012(3) 0.019(3)
C50 0.067(4) 0.081(5) 0.047(4) -0.011(4) 0.012(3) 0.004(4)
C51 0.052(3) 0.054(3) 0.055(4) -0.011(3) 0.007(3) -0.008(3)
C52 0.042(3) 0.032(2) 0.028(2) 0.000(2) 0.001(2) 0.003(2)
C53 0.045(3) 0.063(4) 0.060(4) 0.021(3) -0.012(3) -0.008(3)
C54 0.063(4) 0.078(5) 0.069(5) 0.022(4) -0.027(4) -0.006(4)
C55 0.072(4) 0.059(4) 0.053(4) 0.018(3) -0.014(3) 0.009(3)
C56 0.068(4) 0.066(4) 0.055(4) 0.030(3) 0.007(3) 0.003(3)
C57 0.046(3) 0.054(3) 0.050(4) 0.016(3) 0.004(3) 0.001(3)
C58 0.030(2) 0.033(2) 0.038(3) 0.001(2) -0.002(2) 0.0002(19)
C59 0.047(3) 0.044(3) 0.042(3) -0.003(3) -0.002(2) -0.001(2)
C60 0.056(4) 0.046(3) 0.052(4) -0.015(3) 0.001(3) 0.003(3)
C61 0.061(4) 0.031(3) 0.080(5) -0.014(3) -0.008(3) -0.003(3)
C62 0.058(4) 0.038(3) 0.068(5) 0.003(3) -0.003(3) -0.008(3)
C63 0.046(3) 0.042(3) 0.046(3) -0.001(3) -0.001(2) -0.007(2)
C64 0.055(3) 0.040(3) 0.027(3) 0.003(2) -0.004(2) 0.007(2)

loop_
_atom_type_symbol
_atom_type_description
_atom_type_scat_dispersion_real
_atom_type_scat_dispersion_imag
_atom_type_scat_source
C C 0.0033 0.0016 'International Tables Vol C Tables 4.2.6.8 and 6.1.1.4'
H H 0.0000 0.0000 'International Tables Vol C Tables 4.2.6.8 and 6.1.1.4'
N N 0.0061 0.0033 'International Tables Vol C Tables 4.2.6.8 and 6.1.1.4'
P P 0.1023 0.0942 'International Tables Vol C Tables 4.2.6.8 and 6.1.1.4'
S S 0.1246 0.1234 'International Tables Vol C Tables 4.2.6.8 and 6.1.1.4'
Ag Ag -0.8971 1.1015 'International Tables Vol C Tables 4.2.6.8 and 6.1.1.4'

loop_
_geom_angle_atom_site_label_1
_geom_angle_atom_site_label_2
_geom_angle_atom_site_label_3
_geom_angle
_geom_angle_site_symmetry_1
_geom_angle_site_symmetry_3
P2 Ag1 P1 130.50(5) 6_557 .
P2 Ag1 S1 117.59(5) 6_557 .
P1 Ag1 S1 111.02(5) . .
P3 Ag2 P4 124.05(5) 4_456 .
P3 Ag2 S2 125.15(5) 4_456 .
P4 Ag2 S2 109.33(5) . .
C14 P1 C8 105.0(2) . .
C14 P1 C6 104.7(2) . .
C8 P1 C6 98.3(2) . .
C14 P1 Ag1 115.04(17) . .
C8 P1 Ag1 118.49(17) . .
C6 P1 Ag1 113.17(17) . .
C20 P2 C26 100.9(2) . .
C20 P2 C7 108.1(3) . .
C26 P2 C7 102.0(2) . .
C20 P2 Ag1 116.71(17) . 6_657
C26 P2 Ag1 117.71(17) . 6_657
C7 P2 Ag1 110.00(17) . 6_657
C46 P3 C40 105.4(2) . .
C46 P3 C38 104.5(2) . .
C40 P3 C38 102.2(2) . .
C46 P3 Ag2 119.09(17) . 4_556
C40 P3 Ag2 117.37(16) . 4_556
C38 P3 Ag2 106.25(16) . 4_556
C58 P4 C52 105.2(2) . .
C58 P4 C39 101.1(2) . .
C52 P4 C39 106.0(2) . .
C58 P4 Ag2 116.79(17) . .
C52 P4 Ag2 111.91(16) . .
C39 P4 Ag2 114.59(16) . .
C32 S1 Ag1 105.1(2) . .
C64 S2 Ag2 106.08(19) . .
C5 N1 C1 115.0(7) . .
C1 N2 C7 119.8(5) . .
C1 N2 C6 120.9(4) . .
C7 N2 C6 119.1(5) . .
C33 N4 C39 121.3(4) . .
C33 N4 C38 119.5(4) . .
C39 N4 C38 118.7(4) . .
C33 N6 C37 118.0(5) . .
C2 C1 N2 118.4(6) . .
C2 C1 N1 123.4(6) . .
N2 C1 N1 118.2(5) . .
C1 C2 C3 118.1(8) . .
C1 C2 H2 120.9 . .
C3 C2 H2 120.9 . .
C2 C3 C4 123.0(9) . .
C2 C3 H3 118.5 . .
C4 C3 H3 118.5 . .
C5 C4 C3 118.7(9) . .
C5 C4 H4 120.6 . .
C3 C4 H4 120.6 . .
C4 C5 N1 121.7(9) . .
C4 C5 H5 119.1 . .
N1 C5 H5 119.1 . .
N2 C6 P1 111.2(3) . .
N2 C6 H6A 109.4 . .
P1 C6 H6A 109.4 . .
N2 C6 H6B 109.4 . .
P1 C6 H6B 109.4 . .
H6A C6 H6B 108.0 . .
N2 C7 P2 114.2(3) . .
N2 C7 H7A 108.7 . .
P2 C7 H7A 108.7 . .
N2 C7 H7B 108.7 . .
P2 C7 H7B 108.7 . .
H7A C7 H7B 107.6 . .
C9 C8 C13 119.5(5) . .
C9 C8 P1 118.2(4) . .
C13 C8 P1 121.5(4) . .
C8 C9 C10 119.5(6) . .
C8 C9 H9 120.3 . .
C10 C9 H9 120.3 . .
C11 C10 C9 120.6(5) . .
C11 C10 H10 119.7 . .
C9 C10 H10 119.7 . .
C12 C11 C10 120.2(6) . .
C12 C11 H11 119.9 . .
C10 C11 H11 119.9 . .
C11 C12 C13 120.3(6) . .
C11 C12 H12 119.8 . .
C13 C12 H12 119.8 . .
C12 C13 C8 119.8(5) . .
C12 C13 H13 120.1 . .
C8 C13 H13 120.1 . .
C19 C14 C15 119.6(5) . .
C19 C14 P1 117.1(4) . .
C15 C14 P1 123.3(4) . .
C16 C15 C14 119.5(5) . .
C16 C15 H15 120.2 . .
C14 C15 H15 120.2 . .
C17 C16 C15 121.0(5) . .
C17 C16 H16 119.5 . .
C15 C16 H16 119.5 . .
C16 C17 C18 119.7(5) . .
C16 C17 H17 120.2 . .
C18 C17 H17 120.2 . .
C17 C18 C19 119.9(5) . .
C17 C18 H18 120.1 . .
C19 C18 H18 120.1 . .
C14 C19 C18 120.3(5) . .
C14 C19 H19 119.9 . .
C18 C19 H19 119.9 . .
C25 C20 C21 117.9(5) . .
C25 C20 P2 126.9(4) . .
C21 C20 P2 115.2(4) . .
C22 C21 C20 120.5(6) . .
C22 C21 H21 119.7 . .
C20 C21 H21 119.7 . .
C21 C22 C23 120.5(6) . .
C21 C22 H22 119.8 . .
C23 C22 H22 119.8 . .
C24 C23 C22 119.2(6) . .
C24 C23 H23 120.4 . .
C22 C23 H23 120.4 . .
C23 C24 C25 119.9(7) . .
C23 C24 H24 120.0 . .
C25 C24 H24 120.0 . .
C20 C25 C24 122.0(6) . .
C20 C25 H25 119.0 . .
C24 C25 H25 119.0 . .
C27 C26 C31 119.3(6) . .
C27 C26 P2 119.6(4) . .
C31 C26 P2 121.0(4) . .
C26 C27 C28 119.5(5) . .
C26 C27 H27 120.2 . .
C28 C27 H27 120.2 . .
C29 C28 C27 121.0(6) . .
C29 C28 H28 119.5 . .
C27 C28 H28 119.5 . .
C28 C29 C30 119.2(6) . .
C28 C29 H29 120.4 . .
C30 C29 H29 120.4 . .
C31 C30 C29 120.2(6) . .
C31 C30 H30 119.9 . .
C29 C30 H30 119.9 . .
C30 C31 C26 120.7(6) . .
C30 C31 H31 119.6 . .
C26 C31 H31 119.6 . .
N3 C32 S1 178.0(6) . .
N6 C33 N4 115.4(4) . .
N6 C33 C34 121.1(5) . .
N4 C33 C34 123.4(5) . .
C35 C34 C33 120.1(6) . .
C35 C34 H34 120.0 . .
C33 C34 H34 120.0 . .
C34 C35 C36 119.3(6) . .
C34 C35 H35 120.4 . .
C36 C35 H35 120.4 . .
C37 C36 C35 117.8(5) . .
C37 C36 H36 121.1 . .
C35 C36 H36 121.1 . .
N6 C37 C36 123.7(6) . .
N6 C37 H37 118.2 . .
C36 C37 H37 118.2 . .
N4 C38 P3 113.4(3) . .
N4 C38 H38A 108.9 . .
P3 C38 H38A 108.9 . .
N4 C38 H38B 108.9 . .
P3 C38 H38B 108.9 . .
H38A C38 H38B 107.7 . .
N4 C39 P4 114.1(3) . .
N4 C39 H39A 108.7 . .
P4 C39 H39A 108.7 . .
N4 C39 H39B 108.7 . .
P4 C39 H39B 108.7 . .
H39A C39 H39B 107.6 . .
C45 C40 C41 117.2(5) . .
C45 C40 P3 117.8(4) . .
C41 C40 P3 125.0(4) . .
C42 C41 C40 121.2(5) . .
C42 C41 H41 119.4 . .
C40 C41 H41 119.4 . .
C43 C42 C41 120.2(6) . .
C43 C42 H42 119.9 . .
C41 C42 H42 119.9 . .
C44 C43 C42 119.2(6) . .
C44 C43 H43 120.4 . .
C42 C43 H43 120.4 . .
C43 C44 C45 120.7(6) . .
C43 C44 H44 119.6 . .
C45 C44 H44 119.6 . .
C44 C45 C40 121.5(5) . .
C44 C45 H45 119.3 . .
C40 C45 H45 119.3 . .
C51 C46 C47 117.9(5) . .
C51 C46 P3 118.9(4) . .
C47 C46 P3 123.2(4) . .
C48 C47 C46 120.8(6) . .
C48 C47 H47 119.6 . .
C46 C47 H47 119.6 . .
C47 C48 C49 120.9(6) . .
C47 C48 H48 119.6 . .
C49 C48 H48 119.6 . .
C50 C49 C48 118.2(6) . .
C50 C49 H49 120.9 . .
C48 C49 H49 120.9 . .
C49 C50 C51 121.7(6) . .
C49 C50 H50 119.2 . .
C51 C50 H50 119.2 . .
C50 C51 C46 120.5(6) . .
C50 C51 H51 119.7 . .
C46 C51 H51 119.7 . .
C57 C52 C53 117.8(5) . .
C57 C52 P4 125.1(4) . .
C53 C52 P4 117.0(4) . .
C52 C53 C54 121.3(6) . .
C52 C53 H53 119.4 . .
C54 C53 H53 119.4 . .
C55 C54 C53 119.9(6) . .
C55 C54 H54 120.1 . .
C53 C54 H54 120.1 . .
C56 C55 C54 119.0(6) . .
C56 C55 H55 120.5 . .
C54 C55 H55 120.5 . .
C55 C56 C57 121.6(6) . .
C55 C56 H56 119.2 . .
C57 C56 H56 119.2 . .
C56 C57 C52 120.4(6) . .
C56 C57 H57 119.8 . .
C52 C57 H57 119.8 . .
C63 C58 C59 118.3(5) . .
C63 C58 P4 119.7(4) . .
C59 C58 P4 121.7(4) . .
C60 C59 C58 120.6(5) . .
C60 C59 H59 119.7 . .
C58 C59 H59 119.7 . .
C61 C60 C59 120.2(6) . .
C61 C60 H60 119.9 . .
C59 C60 H60 119.9 . .
C60 C61 C62 119.8(5) . .
C60 C61 H61 120.1 . .
C62 C61 H61 120.1 . .
C63 C62 C61 120.1(6) . .
C63 C62 H62 120.0 . .
C61 C62 H62 120.0 . .
C62 C63 C58 121.0(6) . .
C62 C63 H63 119.5 . .
C58 C63 H63 119.5 . .
N5 C64 S2 178.0(5) . .

loop_
_geom_bond_atom_site_label_1
_geom_bond_atom_site_label_2
_geom_bond_distance
_geom_bond_site_symmetry_2
Ag1 P2 2.4332(13) 6_557
Ag1 P1 2.4473(14) .
Ag1 S1 2.5351(16) .
Ag2 P3 2.4407(13) 4_456
Ag2 P4 2.4479(13) .
Ag2 S2 2.5377(15) .
P1 C14 1.819(5) .
P1 C8 1.824(5) .
P1 C6 1.867(5) .
P2 C20 1.827(5) .
P2 C26 1.829(6) .
P2 C7 1.870(5) .
P2 Ag1 2.4332(13) 6_657
P3 C46 1.816(5) .
P3 C40 1.825(5) .
P3 C38 1.847(5) .
P3 Ag2 2.4407(13) 4_556
P4 C58 1.822(5) .
P4 C52 1.826(5) .
P4 C39 1.879(5) .
S1 C32 1.654(7) .
S2 C64 1.659(6) .
N1 C5 1.401(9) .
N1 C1 1.417(8) .
N2 C1 1.375(7) .
N2 C7 1.442(6) .
N2 C6 1.451(6) .
N3 C32 1.157(8) .
N4 C33 1.370(6) .
N4 C39 1.442(6) .
N4 C38 1.451(6) .
N5 C64 1.150(7) .
N6 C33 1.346(6) .
N6 C37 1.352(6) .
C1 C2 1.316(8) .
C2 C3 1.348(13) .
C2 H2 0.9400 .
C3 C4 1.359(16) .
C3 H3 0.9400 .
C4 C5 1.341(14) .
C4 H4 0.9400 .
C5 H5 0.9400 .
C6 H6A 0.9800 .
C6 H6B 0.9800 .
C7 H7A 0.9800 .
C7 H7B 0.9800 .
C8 C9 1.385(7) .
C8 C13 1.396(7) .
C9 C10 1.394(8) .
C9 H9 0.9400 .
C10 C11 1.370(9) .
C10 H10 0.9400 .
C11 C12 1.367(8) .
C11 H11 0.9400 .
C12 C13 1.390(7) .
C12 H12 0.9400 .
C13 H13 0.9400 .
C14 C19 1.382(7) .
C14 C15 1.389(7) .
C15 C16 1.388(7) .
C15 H15 0.9400 .
C16 C17 1.372(8) .
C16 H16 0.9400 .
C17 C18 1.384(9) .
C17 H17 0.9400 .
C18 C19 1.392(8) .
C18 H18 0.9400 .
C19 H19 0.9400 .
C20 C25 1.368(8) .
C20 C21 1.404(8) .
C21 C22 1.382(8) .
C21 H21 0.9400 .
C22 C23 1.392(10) .
C22 H22 0.9400 .
C23 C24 1.373(10) .
C23 H23 0.9400 .
C24 C25 1.391(9) .
C24 H24 0.9400 .
C25 H25 0.9400 .
C26 C27 1.372(7) .
C26 C31 1.379(7) .
C27 C28 1.398(8) .
C27 H27 0.9400 .
C28 C29 1.362(9) .
C28 H28 0.9400 .
C29 C30 1.380(9) .
C29 H29 0.9400 .
C30 C31 1.378(8) .
C30 H30 0.9400 .
C31 H31 0.9400 .
C33 C34 1.387(7) .
C34 C35 1.364(8) .
C34 H34 0.9400 .
C35 C36 1.392(9) .
C35 H35 0.9400 .
C36 C37 1.365(8) .
C36 H36 0.9400 .
C37 H37 0.9400 .
C38 H38A 0.9800 .
C38 H38B 0.9800 .
C39 H39A 0.9800 .
C39 H39B 0.9800 .
C40 C45 1.385(7) .
C40 C41 1.386(7) .
C41 C42 1.384(9) .
C41 H41 0.9400 .
C42 C43 1.376(9) .
C42 H42 0.9400 .
C43 C44 1.359(9) .
C43 H43 0.9400 .
C44 C45 1.377(8) .
C44 H44 0.9400 .
C45 H45 0.9400 .
C46 C51 1.393(8) .
C46 C47 1.397(7) .
C47 C48 1.377(8) .
C47 H47 0.9400 .
C48 C49 1.395(10) .
C48 H48 0.9400 .
C49 C50 1.369(9) .
C49 H49 0.9400 .
C50 C51 1.382(9) .
C50 H50 0.9400 .
C51 H51 0.9400 .
C52 C57 1.383(7) .
C52 C53 1.384(7) .
C53 C54 1.384(9) .
C53 H53 0.9400 .
C54 C55 1.384(9) .
C54 H54 0.9400 .
C55 C56 1.352(9) .
C55 H55 0.9400 .
C56 C57 1.383(8) .
C56 H56 0.9400 .
C57 H57 0.9400 .
C58 C63 1.394(7) .
C58 C59 1.400(7) .
C59 C60 1.385(7) .
C59 H59 0.9400 .
C60 C61 1.374(9) .
C60 H60 0.9400 .
C61 C62 1.395(9) .
C61 H61 0.9400 .
C62 C63 1.371(7) .
C62 H62 0.9400 .
C63 H63 0.9400 .
